data_7039147
loop_
_publ_author_name
'Wilke, Manuel'
'Buzanich, Ana Guilherme'
'Reinholz, Uwe'
'Rademann, Klaus'
'Emmerling, Franziska'

_publ_section_title
;
 The structure and in situ synthesis investigation of isomorphic
 mononuclear molecular metal phenylphosphonates.
;
_journal_issue 23
_journal_name_full 'Dalton transactions (Cambridge, England : 2003)'
_journal_page_first 9460
_journal_page_last 9467
_journal_paper_doi 10.1039/c6dt00787b
_journal_volume 45
_journal_year 2016
_chemical_compound_source 'mechanochemical synthesis'
_chemical_formula_moiety 'C24 H30 Ni O14 P4'
_chemical_formula_sum 'C24 H30 Ni O14 P4'
_chemical_formula_weight 725.08
_chemical_name_common 'Nickel(II)-tetraphenylphosphonate dihydrate'
_chemical_name_mineral NiPhP4
_space_group_IT_number 2
_symmetry_cell_setting triclinic
_symmetry_Int_Tables_number 2
_symmetry_space_group_name_Hall '-P 1'
_symmetry_space_group_name_H-M 'P -1'
_audit_update_record
;
2016-02-12 deposited with the CCDC.
2016-04-28 downloaded from the CCDC.
;
_cell_angle_alpha 91.768(3)
_cell_angle_beta 99.084(5)
_cell_angle_gamma 98.186(6)
_cell_formula_units_Z 1
_cell_length_a 16.0587(9)
_cell_length_b 7.6306(4)
_cell_length_c 6.1169(3)
_cell_measurement_temperature 293
_cell_volume 731.52(7)
_diffrn_ambient_temperature 293
_diffrn_measurement_device_type 'insertion device'
_diffrn_radiation_probe x-ray
_diffrn_radiation_type 'Cu K\a'
_diffrn_radiation_wavelength 1.5406
_exptl_crystal_colour yellow
_exptl_crystal_density_diffrn 1.646
_exptl_crystal_density_method 'Not Measured'
_exptl_crystal_description block
_pd_proc_2theta_range_inc 0.009
_pd_proc_2theta_range_max 60
_pd_proc_2theta_range_min 4.0
_pd_proc_info_excluded_regions none
_pd_proc_ls_prof_wR_factor 6.00
_pd_proc_number_of_points 21236
_pd_spec_mounting '0.5 mm glass capillary'
_pd_spec_mount_mode transmission
_pd_spec_shape cylinder
_pd_spec_size_axial 10
_pd_spec_size_equat 0.5
_pd_spec_size_thick 0.5
_refine_ls_goodness_of_fit_all 6.90
_refine_ls_R_I_factor 2.961
_cod_data_source_file c6dt00787b2.cif
_cod_data_source_block NiPhP4
_cod_depositor_comments 'Adding full bibliography for 7039145--7039147.cif.'
_cod_original_sg_symbol_H-M P-1
_cod_database_code 7039147

loop_
_symmetry_equiv_pos_as_xyz
'x, y, z '
'-x, -y, -z '

loop_
_atom_site_label
_atom_site_type_symbol
_atom_site_symmetry_multiplicity
_atom_site_fract_x
_atom_site_fract_y
_atom_site_fract_z
_atom_site_occupancy
_atom_site_B_iso_or_equiv
Ni1 Ni 1 0 1 1 0.5 3
P1 P 2 0.1424 0.8294 0.735 1 3
O1 O 2 0.1118 0.9772 0.8652 1 3
O2 O 2 0.1249 0.8482 0.4808 1 3
O3 O 2 0.0919 0.6433 0.7876 1 3
C1 C 2 0.2538 0.8119 0.8321 1 3
C2 C 2 0.2736 0.7286 1.0276 1 3
H2 H 2 0.2305 0.6809 1.102 1 3
C3 C 2 0.3577 0.7167 1.1118 1 3
H3 H 2 0.3708 0.661 1.2426 1 3
C4 C 2 0.4221 0.7882 1.0008 1 3
H4 H 2 0.4784 0.7803 1.0572 1 3
C5 C 2 0.4025 0.8716 0.8053 1 3
H5 H 2 0.4457 0.9195 0.731 1 3
C6 C 2 0.3183 0.8834 0.7209 1 3
H6 H 2 0.3051 0.9391 0.5901 1 3
H3A H 2 0.11955 0.6022 0.89294 1 3
P2 P 2 -0.1207 0.6992 0.6091 1 3
O4 O 2 -0.0996 0.5626 0.7967 1 3
H4A H 2 -0.09376 0.61339 0.91947 1 3
O5 O 2 -0.0829 0.8859 0.6836 1 3
H5A H 2 -0.03161 0.90004 0.67928 1 3
O6 O 2 -0.0884 0.6406 0.4128 1 3
C7 C 2 -0.2409 0.6957 0.579 1 3
C8 C 2 -0.2734 0.7601 0.7553 1 3
H8 H 2 -0.2369 0.805 0.8834 1 3
C9 C 2 -0.3605 0.7574 0.7402 1 3
H9 H 2 -0.3823 0.8005 0.8582 1 3
C10 C 2 -0.4152 0.6904 0.5489 1 3
H10 H 2 -0.4735 0.6887 0.5388 1 3
C11 C 2 -0.3826 0.626 0.3726 1 3
H11 H 2 -0.4192 0.5812 0.2445 1 3
C12 C 2 -0.2955 0.6287 0.3876 1 3
H12 H 2 -0.2737 0.5857 0.2697 1 3
O7 O 2 -0.0061 0.7139 1.1164 1 3
H7A H 2 -0.03184 0.70563 1.25373 1 3
H7B H 2 -0.04151 0.63052 0.99869 1 3

loop_
_geom_angle_atom_site_label_1
_geom_angle_atom_site_label_2
_geom_angle_atom_site_label_3
_geom_angle
_geom_angle_site_symmetry_1
_geom_angle_site_symmetry_3
_geom_angle_publ_flag
O1 Ni1 O5 91.33 . . yes
O1 Ni1 O7 91.10 . . yes
O1 Ni1 O1 180.00 . 2_577 yes
O1 Ni1 O5 88.67 . 2_577 yes
O1 Ni1 O7 88.90 . 2_577 yes
O5 Ni1 O7 87.39 . . yes
O1 Ni1 O5 88.67 2_577 . yes
O5 Ni1 O5 180.00 . 2_577 yes
O5 Ni1 O7 92.61 . 2_577 yes
O1 Ni1 O7 88.90 2_577 . yes
O5 Ni1 O7 92.61 2_577 . yes
O7 Ni1 O7 180.00 . 2_577 yes
O1 Ni1 O5 91.33 2_577 2_577 yes
O1 Ni1 O7 91.10 2_577 2_577 yes
O5 Ni1 O7 87.39 2_577 2_577 yes
O1 Ni1 H5A 110.00 . 2_577 no
O5 Ni1 H5A 21.00 . . no
O5 Ni1 H5A 159.00 . 2_577 no
O7 Ni1 H5A 89.00 . . no
O7 Ni1 H5A 91.00 . 2_577 no
O1 Ni1 H5A 110.00 2_577 . no
O5 Ni1 H5A 159.00 2_577 . no
O7 Ni1 H5A 91.00 2_577 . no
H5A Ni1 H5A 180.00 . 2_577 no
O1 Ni1 H5A 70.00 2_577 2_577 no
O5 Ni1 H5A 21.00 2_577 2_577 no
O7 Ni1 H5A 89.00 2_577 2_577 no
O1 Ni1 H5A 70.00 . . no
O2 P1 C1 111.44 . . yes
O3 P1 C1 104.14 . . yes
O2 P1 O3 108.10 . . yes
O1 P1 O2 112.60 . . yes
O1 P1 O3 108.09 . . yes
O1 P1 C1 111.99 . . yes
O6 P2 C7 116.48 . . yes
O4 P2 O6 107.11 . . yes
O4 P2 C7 104.56 . . yes
O4 P2 O5 112.21 . . yes
O5 P2 C7 104.95 . . yes
O5 P2 O6 111.44 . . yes
Ni1 O1 P1 134.66 . . yes
Ni1 O5 P2 131.20 . . yes
P1 O3 H3A 109.00 . . no
P2 O4 H4A 109.00 . . no
Ni1 O5 H5A 65.00 . . no
P2 O5 H5A 109.00 . . no
Ni1 O7 H7A 109.00 . . no
Ni1 O7 H7B 109.00 . . no
H7A O7 H7B 109.00 . . no
C2 C1 C6 119.91 . . no
P1 C1 C2 117.94 . . yes
P1 C1 C6 122.11 . . yes
C1 C2 C3 120.11 . . no
C2 C3 C4 119.97 . . no
C3 C4 C5 120.05 . . no
C4 C5 C6 119.98 . . no
C1 C6 C5 119.97 . . no
P2 C7 C8 118.35 . . yes
C8 C7 C12 119.77 . . no
P2 C7 C12 121.87 . . yes
C7 C8 C9 119.88 . . no
C8 C9 C10 120.42 . . no
C9 C10 C11 119.65 . . no
C10 C11 C12 119.96 . . no
C7 C12 C11 120.33 . . no
C1 C2 H2 120.00 . . no
C3 C2 H2 120.00 . . no
C2 C3 H3 120.00 . . no
C4 C3 H3 120.00 . . no
C3 C4 H4 120.00 . . no
C5 C4 H4 120.00 . . no
C4 C5 H5 120.00 . . no
C6 C5 H5 120.00 . . no
C1 C6 H6 120.00 . . no
C5 C6 H6 120.00 . . no
C7 C8 H8 120.00 . . no
C9 C8 H8 120.00 . . no
C8 C9 H9 120.00 . . no
C10 C9 H9 120.00 . . no
C9 C10 H10 120.00 . . no
C11 C10 H10 120.00 . . no
C10 C11 H11 120.00 . . no
C12 C11 H11 120.00 . . no
C7 C12 H12 120.00 . . no
C11 C12 H12 120.00 . . no

loop_
_geom_bond_atom_site_label_1
_geom_bond_atom_site_label_2
_geom_bond_distance
_geom_bond_site_symmetry_2
_geom_bond_publ_flag
Ni1 O1 2.1168 . yes
Ni1 O5 2.2424 . yes
Ni1 O7 2.3108 . yes
Ni1 O1 2.1168 2_577 yes
Ni1 O5 2.2424 2_577 yes
Ni1 O7 2.3108 2_577 yes
Ni1 H5A 2.0400 2_577 no
Ni1 H5A 2.0400 . no
P1 O2 1.5507 . yes
P1 O1 1.5407 . yes
P1 O3 1.6001 . yes
P1 C1 1.8189 . yes
P2 O4 1.6030 . yes
P2 C7 1.9061 . yes
P2 O6 1.4630 . yes
P2 O5 1.4940 . yes
O3 H3A 0.8200 . no
O4 H4A 0.8200 . no
O5 H5A 0.8200 . no
O7 H7A 0.9900 . no
O7 H7B 0.9900 . no
C1 C2 1.3855 . no
C1 C6 1.3848 . no
C2 C3 1.3841 . no
C3 C4 1.3828 . no
C4 C5 1.3854 . no
C5 C6 1.3857 . no
C7 C8 1.3766 . no
C7 C12 1.3828 . no
C8 C9 1.3843 . no
C9 C10 1.3831 . no
C10 C11 1.3774 . no
C11 C12 1.3843 . no
C2 H2 0.9300 . no
C3 H3 0.9300 . no
C4 H4 0.9300 . no
C5 H5 0.9300 . no
C6 H6 0.9300 . no
C8 H8 0.9300 . no
C9 H9 0.9200 . no
C10 H10 0.9300 . no
C11 H11 0.9300 . no
C12 H12 0.9200 . no

loop_
_geom_hbond_atom_site_label_D
_geom_hbond_atom_site_label_H
_geom_hbond_atom_site_label_A
_geom_hbond_distance_DH
_geom_hbond_distance_HA
_geom_hbond_distance_DA
_geom_hbond_angle_DHA
_geom_hbond_site_symmetry_A
_geom_hbond_publ_flag
O3 H3A O4 0.8200 2.3500 3.0253 140.00 2_567 yes
O4 H4A O7 0.8200 1.7700 2.4190 135.00 . yes
O7 H7A O6 0.9900 1.4800 2.4404 160.00 1_556 yes
O7 H7B O4 0.9900 1.4600 2.4190 161.00 . yes
O7 H7B O3 0.9900 2.6000 2.9929 104.00 2_567 yes

loop_
_geom_torsion_atom_site_label_1
_geom_torsion_atom_site_label_2
_geom_torsion_atom_site_label_3
_geom_torsion_atom_site_label_4
_geom_torsion
_geom_torsion_site_symmetry_1
_geom_torsion_publ_flag
O5 Ni1 O1 P1 -47.28 . no
O7 Ni1 O1 P1 40.14 . no
O5 Ni1 O1 P1 132.72 2_577 no
O7 Ni1 O1 P1 -139.86 2_577 no
O1 Ni1 O5 P2 91.38 . no
O7 Ni1 O5 P2 0.34 . no
O1 Ni1 O5 P2 -88.62 2_577 no
O7 Ni1 O5 P2 -179.66 2_577 no
O2 P1 O1 Ni1 95.91 . no
O3 P1 O1 Ni1 -23.42 . no
C1 P1 O1 Ni1 -137.58 . no
O1 P1 C1 C2 77.27 . no
O1 P1 C1 C6 -100.71 . no
O2 P1 C1 C2 -155.58 . no
O2 P1 C1 C6 26.43 . no
O3 P1 C1 C2 -39.28 . no
O3 P1 C1 C6 142.73 . no
O4 P2 O5 Ni1 2.66 . no
O6 P2 O5 Ni1 -117.46 . no
C7 P2 O5 Ni1 115.62 . no
O4 P2 C7 C8 65.99 . no
O4 P2 C7 C12 -113.17 . no
O5 P2 C7 C8 -52.27 . no
O5 P2 C7 C12 128.56 . no
O6 P2 C7 C8 -176.04 . no
O6 P2 C7 C12 4.80 . no
P1 C1 C2 C3 -178.06 . no
C6 C1 C2 C3 -0.02 . no
P1 C1 C6 C5 177.93 . no
C2 C1 C6 C5 -0.02 . no
C1 C2 C3 C4 0.07 . no
C2 C3 C4 C5 -0.05 . no
C3 C4 C5 C6 0.00 . no
C4 C5 C6 C1 0.03 . no
P2 C7 C8 C9 -179.15 . no
C12 C7 C8 C9 0.04 . no
P2 C7 C12 C11 179.11 . no
C8 C7 C12 C11 -0.05 . no
C7 C8 C9 C10 -0.02 . no
C8 C9 C10 C11 0.00 . no
C9 C10 C11 C12 -0.03 . no
C10 C11 C12 C7 0.04 . no
